data_7712376
loop_
_publ_author_name
'Gonz\'alez Alf\'erez, Macarena'
'Moreno, Juan J.'
'Maya, Celia'
'Campos, Jes\'us'

_publ_section_title
;
 Polarized Au(I)/Rh(I) Bimetallic Pairs Cooperatively Trigger Ligand
 non-Innocence and Bond Activation
;
_journal_name_full 'Dalton Transactions'
_journal_paper_doi 10.1039/D3DT00410D
_journal_year 2023
_chemical_formula_moiety 'C48 H70 Au P3 Rh'
_chemical_formula_sum 'C48 H70 Au P3 Rh'
_chemical_formula_weight 1039.82
_space_group_crystal_system triclinic
_space_group_IT_number 2
_space_group_name_Hall '-P 1'
_space_group_name_H-M_alt 'P -1'
_atom_sites_solution_hydrogens mixed
_atom_sites_solution_primary dual
_audit_creation_date 2023-02-15
_audit_creation_method
;
Olex2 1.5
(compiled 2022.04.07 svn.rca3783a0 for OlexSys, GUI svn.r6498)
;
_audit_update_record
;
2023-02-21 deposited with the CCDC.	2023-02-22 downloaded from the CCDC.
;
_cell_angle_alpha 104.345(3)
_cell_angle_beta 98.054(3)
_cell_angle_gamma 90.238(3)
_cell_formula_units_Z 2
_cell_length_a 9.4923(10)
_cell_length_b 17.2690(18)
_cell_length_c 18.5760(18)
_cell_measurement_reflns_used 4229
_cell_measurement_temperature 193.00
_cell_measurement_theta_max 24.53
_cell_measurement_theta_min 2.30
_cell_volume 2918.6(5)
_computing_cell_refinement 'Bruker SAINT'
_computing_data_collection 'Bruker APEX3'
_computing_data_reduction 'Bruker SAINT'
_computing_molecular_graphics 'Olex2 1.5 (Dolomanov et al., 2009)'
_computing_publication_material 'Olex2 1.5 (Dolomanov et al., 2009)'
_computing_structure_refinement 'SHELXL 2018/3 (Sheldrick, 2015)'
_computing_structure_solution 'SHELXT 2014/5 (Sheldrick, 2014)'
_diffrn_ambient_temperature 193.00
_diffrn_measured_fraction_theta_full 0.998
_diffrn_measured_fraction_theta_max 0.998
_diffrn_measurement_device_type 'Bruker APEX-II CCD'
_diffrn_measurement_method '\f and \w scans'
_diffrn_radiation_type MoK\a
_diffrn_radiation_wavelength 0.71073
_diffrn_reflns_av_R_equivalents 0.1604
_diffrn_reflns_av_unetI/netI 0.1210
_diffrn_reflns_Laue_measured_fraction_full 0.998
_diffrn_reflns_Laue_measured_fraction_max 0.998
_diffrn_reflns_limit_h_max 11
_diffrn_reflns_limit_h_min -11
_diffrn_reflns_limit_k_max 20
_diffrn_reflns_limit_k_min -20
_diffrn_reflns_limit_l_max 22
_diffrn_reflns_limit_l_min -22
_diffrn_reflns_number 45966
_diffrn_reflns_point_group_measured_fraction_full 0.998
_diffrn_reflns_point_group_measured_fraction_max 0.998
_diffrn_reflns_theta_full 25.000
_diffrn_reflns_theta_max 25.000
_diffrn_reflns_theta_min 2.169
_diffrn_source_current 1.4
_diffrn_source_power 0.07
_diffrn_source_voltage 50.0
_diffrn_standards_number 0
_exptl_absorpt_coefficient_mu 2.900
_exptl_absorpt_correction_T_max 0.7457
_exptl_absorpt_correction_T_min 0.3528
_exptl_absorpt_correction_type multi-scan
_exptl_absorpt_process_details
;
SADABS-2016/2 (Bruker,2016/2) was used for absorption correction.
wR2(int) was 0.1330 before and 0.0868 after correction.
The Ratio of minimum to maximum transmission is 0.4731.
The \l/2 correction factor is Not present.
;
_exptl_crystal_colour colourless
_exptl_crystal_colour_primary colourless
_exptl_crystal_density_diffrn 1.183
_exptl_crystal_description needle
_exptl_crystal_F_000 1054
_exptl_crystal_size_max 0.34
_exptl_crystal_size_mid 0.07
_exptl_crystal_size_min 0.04
_refine_diff_density_max 2.120
_refine_diff_density_min -1.270
_refine_diff_density_rms 0.133
_refine_ls_extinction_method none
_refine_ls_goodness_of_fit_ref 0.989
_refine_ls_hydrogen_treatment mixed
_refine_ls_matrix_type full
_refine_ls_number_parameters 494
_refine_ls_number_reflns 10273
_refine_ls_number_restraints 0
_refine_ls_restrained_S_all 0.989
_refine_ls_R_factor_all 0.1088
_refine_ls_R_factor_gt 0.0556
_refine_ls_shift/su_max 0.000
_refine_ls_shift/su_mean 0.000
_refine_ls_structure_factor_coef Fsqd
_refine_ls_weighting_details 'w=1/[\s^2^(Fo^2^)+(0.0633P)^2^] where P=(Fo^2^+2Fc^2^)/3'
_refine_ls_weighting_scheme calc
_refine_ls_wR_factor_gt 0.1258
_refine_ls_wR_factor_ref 0.1544
_reflns_Friedel_coverage 0.000
_reflns_number_gt 6412
_reflns_number_total 10273
_reflns_threshold_expression 'I > 2\s(I)'
_cod_data_source_file d3dt00410d3.cif
_cod_data_source_block 4bCyp
_cod_database_code 7712376
_shelx_shelxl_version_number 2018/3
_shelx_space_group_comment
;
The symmetry employed for this shelxl refinement is uniquely defined
by the following loop, which should always be used as a source of
symmetry information in preference to the above space-group names.
They are only intended as comments.
;
_shelx_estimated_absorpt_t_max 0.893
_shelx_estimated_absorpt_t_min 0.439
_olex2_refinement_description
;
1. Fixed Uiso
 At 1.2 times of:
  All C(H) groups, All C(H,H) groups
 At 1.5 times of:
  All C(H,H,H) groups
2.a Ternary CH refined with riding coordinates:
 C39(H39), C44(H44)
2.b Secondary CH2 refined with riding coordinates:
 C10(H10A,H10B), C13(H13A,H13B), C14(H14A,H14B), C40(H40A,H40B), C41(H41A,
 H41B), C42(H42A,H42B), C43(H43A,H43B), C45(H45A,H45B), C46(H46A,H46B),
 C47(H47A,H47B), C48(H48A,H48B)
2.c Aromatic/amide H refined with riding coordinates:
 C19(H19), C20(H20), C21(H21), C25(H25), C26(H26), C27(H27), C33(H33),
 C34(H34), C35(H35)
2.d Idealised Me refined as rotating group:
 C6(H6A,H6B,H6C), C7(H7A,H7B,H7C), C8(H8A,H8B,H8C), C9(H9A,H9B,H9C), C11(H11A,
 H11B,H11C), C12(H12A,H12B,H12C), C15(H15A,H15B,H15C), C16(H16A,H16B,H16C),
 C29(H29A,H29B,H29C), C30(H30A,H30B,H30C), C37(H37A,H37B,H37C), C38(H38A,H38B,
 H38C)
;
_platon_squeeze_void_probe_radius 1.20
_olex2_submission_special_instructions 'No special instructions were received'

loop_
_space_group_symop_operation_xyz
'x, y, z'
'-x, -y, -z'

loop_
_atom_site_label
_atom_site_type_symbol
_atom_site_fract_x
_atom_site_fract_y
_atom_site_fract_z
_atom_site_U_iso_or_equiv
_atom_site_adp_type
_atom_site_occupancy
_atom_site_site_symmetry_order
_atom_site_calc_flag
_atom_site_refinement_flags_posn
_atom_site_refinement_flags_adp
_atom_site_refinement_flags_occupancy
_atom_site_disorder_assembly
_atom_site_disorder_group
Au1 Au 0.46261(4) 0.45730(2) 0.32487(2) 0.04363(14) Uani 1 1 d . . . . .
Rh1 Rh 0.48751(8) 0.15347(4) 0.21594(4) 0.0438(2) Uani 1 1 d . . . . .
P1 P 0.3684(3) 0.11283(16) 0.29693(16) 0.0537(7) Uani 1 1 d . . . . .
P2 P 0.5941(3) 0.03674(15) 0.20389(16) 0.0506(7) Uani 1 1 d . . . . .
P3 P 0.5190(3) 0.57683(14) 0.30064(13) 0.0375(6) Uani 1 1 d . . . . .
C1 C 0.4133(11) 0.2650(6) 0.1885(5) 0.048(2) Uani 1 1 d . . . . .
C2 C 0.5145(13) 0.2302(6) 0.1403(5) 0.059(3) Uani 1 1 d . . . . .
C3 C 0.6492(12) 0.2295(6) 0.1857(6) 0.052(3) Uani 1 1 d . . . . .
C4 C 0.6333(10) 0.2644(5) 0.2622(6) 0.045(2) Uani 1 1 d . . . . .
C5 C 0.4883(10) 0.2894(5) 0.2649(5) 0.043(2) Uani 1 1 d . . . . .
C6 C 0.2634(13) 0.2845(7) 0.1664(7) 0.080(4) Uani 1 1 d . . . . .
H6A H 0.237726 0.265502 0.111806 0.121 Uiso 1 1 calc R U . . .
H6B H 0.253921 0.342599 0.181510 0.121 Uiso 1 1 calc R U . . .
H6C H 0.199955 0.258384 0.191281 0.121 Uiso 1 1 calc R U . . .
C7 C 0.4822(16) 0.2050(8) 0.0546(6) 0.090(4) Uani 1 1 d . . . . .
H7A H 0.550199 0.165556 0.034959 0.135 Uiso 1 1 calc R U . . .
H7B H 0.490431 0.251981 0.034532 0.135 Uiso 1 1 calc R U . . .
H7C H 0.385245 0.181359 0.039340 0.135 Uiso 1 1 calc R U . . .
C8 C 0.7852(13) 0.2063(7) 0.1569(7) 0.078(4) Uani 1 1 d . . . . .
H8A H 0.853257 0.193772 0.196790 0.117 Uiso 1 1 calc R U . . .
H8B H 0.824372 0.250700 0.140612 0.117 Uiso 1 1 calc R U . . .
H8C H 0.767845 0.159187 0.114202 0.117 Uiso 1 1 calc R U . . .
C9 C 0.7487(11) 0.2833(7) 0.3288(6) 0.064(3) Uani 1 1 d . . . . .
H9A H 0.717881 0.264280 0.369858 0.097 Uiso 1 1 calc R U . . .
H9B H 0.768165 0.341256 0.345241 0.097 Uiso 1 1 calc R U . . .
H9C H 0.835455 0.256659 0.314852 0.097 Uiso 1 1 calc R U . . .
C10 C 0.4292(10) 0.3392(5) 0.3311(5) 0.042(2) Uani 1 1 d . . . . .
H10A H 0.480000 0.330595 0.378641 0.051 Uiso 1 1 calc R U . . .
H10B H 0.326499 0.326274 0.327927 0.051 Uiso 1 1 calc R U . . .
C11 C 0.4300(14) 0.1480(7) 0.3949(6) 0.077(4) Uani 1 1 d . . . . .
H11A H 0.529406 0.133969 0.405386 0.116 Uiso 1 1 calc R U . . .
H11B H 0.371307 0.123090 0.423038 0.116 Uiso 1 1 calc R U . . .
H11C H 0.423251 0.206224 0.410066 0.116 Uiso 1 1 calc R U . . .
C12 C 0.1796(12) 0.1329(8) 0.2925(8) 0.086(4) Uani 1 1 d . . . . .
H12A H 0.168132 0.190051 0.313463 0.129 Uiso 1 1 calc R U . . .
H12B H 0.135220 0.101899 0.321597 0.129 Uiso 1 1 calc R U . . .
H12C H 0.133721 0.117469 0.240083 0.129 Uiso 1 1 calc R U . . .
C13 C 0.3709(14) 0.0045(6) 0.2778(7) 0.072(3) Uani 1 1 d . . . . .
H13A H 0.350368 -0.012943 0.322354 0.086 Uiso 1 1 calc R U . . .
H13B H 0.296528 -0.019848 0.235113 0.086 Uiso 1 1 calc R U . . .
C14 C 0.5149(13) -0.0228(6) 0.2594(8) 0.077(4) Uani 1 1 d . . . . .
H14A H 0.505782 -0.079575 0.230802 0.092 Uiso 1 1 calc R U . . .
H14B H 0.579935 -0.019242 0.306733 0.092 Uiso 1 1 calc R U . . .
C15 C 0.7865(12) 0.0379(8) 0.2391(8) 0.086(4) Uani 1 1 d . . . . .
H15A H 0.841318 0.037479 0.198054 0.129 Uiso 1 1 calc R U . . .
H15B H 0.807265 -0.009374 0.258332 0.129 Uiso 1 1 calc R U . . .
H15C H 0.812807 0.086346 0.279555 0.129 Uiso 1 1 calc R U . . .
C16 C 0.5805(15) -0.0255(7) 0.1096(7) 0.083(4) Uani 1 1 d . . . . .
H16A H 0.481166 -0.044021 0.091359 0.125 Uiso 1 1 calc R U . . .
H16B H 0.640162 -0.071704 0.109260 0.125 Uiso 1 1 calc R U . . .
H16C H 0.612726 0.005423 0.076836 0.125 Uiso 1 1 calc R U . . .
C17 C 0.3775(10) 0.6496(5) 0.2925(5) 0.040(2) Uani 1 1 d . . . . .
C18 C 0.3996(10) 0.7223(6) 0.2728(5) 0.044(2) Uani 1 1 d . . . . .
C19 C 0.2882(11) 0.7734(7) 0.2682(6) 0.058(3) Uani 1 1 d . . . . .
H19 H 0.303822 0.821205 0.253385 0.070 Uiso 1 1 calc R U . . .
C20 C 0.1570(12) 0.7572(7) 0.2842(8) 0.080(4) Uani 1 1 d . . . . .
H20 H 0.083732 0.794179 0.281751 0.096 Uiso 1 1 calc R U . . .
C21 C 0.1307(11) 0.6872(7) 0.3041(7) 0.068(3) Uani 1 1 d . . . . .
H21 H 0.039110 0.675931 0.314979 0.081 Uiso 1 1 calc R U . . .
C22 C 0.2410(10) 0.6315(6) 0.3083(5) 0.043(2) Uani 1 1 d . . . . .
C23 C 0.5343(10) 0.7515(5) 0.2533(5) 0.044(2) Uani 1 1 d . . . . .
C24 C 0.5541(12) 0.7379(6) 0.1781(7) 0.060(3) Uani 1 1 d . . . . .
C25 C 0.6818(17) 0.7649(8) 0.1612(9) 0.087(5) Uani 1 1 d . . . . .
H25 H 0.697517 0.753841 0.110273 0.105 Uiso 1 1 calc R U . . .
C26 C 0.7835(16) 0.8067(9) 0.2160(11) 0.094(5) Uani 1 1 d . . . . .
H26 H 0.871894 0.821535 0.203634 0.113 Uiso 1 1 calc R U . . .
C27 C 0.7589(13) 0.8273(7) 0.2885(9) 0.076(4) Uani 1 1 d . . . . .
H27 H 0.827834 0.860003 0.325789 0.091 Uiso 1 1 calc R U . . .
C28 C 0.6375(12) 0.8022(6) 0.3092(6) 0.053(3) Uani 1 1 d . . . . .
C29 C 0.4380(16) 0.6961(8) 0.1162(6) 0.093(5) Uani 1 1 d . . . . .
H29A H 0.371465 0.667054 0.136947 0.140 Uiso 1 1 calc R U . . .
H29B H 0.480500 0.658277 0.077306 0.140 Uiso 1 1 calc R U . . .
H29C H 0.386751 0.735773 0.094117 0.140 Uiso 1 1 calc R U . . .
C30 C 0.6071(14) 0.8333(6) 0.3879(6) 0.072(3) Uani 1 1 d . . . . .
H30A H 0.607743 0.891918 0.400162 0.109 Uiso 1 1 calc R U . . .
H30B H 0.680255 0.816114 0.422702 0.109 Uiso 1 1 calc R U . . .
H30C H 0.513445 0.812417 0.392289 0.109 Uiso 1 1 calc R U . . .
C31 C 0.1932(9) 0.5578(6) 0.3285(5) 0.040(2) Uani 1 1 d . . . . .
C32 C 0.2051(10) 0.5536(6) 0.4030(5) 0.044(2) Uani 1 1 d . . . . .
C33 C 0.1478(11) 0.4881(7) 0.4203(6) 0.056(3) Uani 1 1 d . . . . .
H33 H 0.158266 0.484920 0.471092 0.068 Uiso 1 1 calc R U . . .
C34 C 0.0771(11) 0.4286(7) 0.3658(7) 0.059(3) Uani 1 1 d . . . . .
H34 H 0.038538 0.384124 0.379186 0.071 Uiso 1 1 calc R U . . .
C35 C 0.0596(10) 0.4303(6) 0.2926(7) 0.059(3) Uani 1 1 d . . . . .
H35 H 0.007851 0.387937 0.255614 0.071 Uiso 1 1 calc R U . . .
C36 C 0.1186(9) 0.4956(6) 0.2708(6) 0.048(2) Uani 1 1 d . . . . .
C37 C 0.2732(11) 0.6200(7) 0.4662(6) 0.061(3) Uani 1 1 d . . . . .
H37A H 0.353804 0.599928 0.494378 0.092 Uiso 1 1 calc R U . . .
H37B H 0.203422 0.640910 0.499586 0.092 Uiso 1 1 calc R U . . .
H37C H 0.307134 0.662887 0.446036 0.092 Uiso 1 1 calc R U . . .
C38 C 0.0946(11) 0.4987(7) 0.1902(5) 0.062(3) Uani 1 1 d . . . . .
H38A H 0.042584 0.546470 0.185514 0.093 Uiso 1 1 calc R U . . .
H38B H 0.038948 0.450824 0.159972 0.093 Uiso 1 1 calc R U . . .
H38C H 0.186633 0.500692 0.172377 0.093 Uiso 1 1 calc R U . . .
C39 C 0.5817(10) 0.5496(6) 0.2086(5) 0.045(2) Uani 1 1 d . . . . .
H39 H 0.612527 0.598953 0.195094 0.054 Uiso 1 1 calc R U . . .
C40 C 0.7039(11) 0.4903(6) 0.2050(6) 0.057(3) Uani 1 1 d . . . . .
H40A H 0.796104 0.518466 0.207227 0.068 Uiso 1 1 calc R U . . .
H40B H 0.710349 0.464771 0.247443 0.068 Uiso 1 1 calc R U . . .
C41 C 0.6677(14) 0.4276(7) 0.1302(7) 0.074(4) Uani 1 1 d . . . . .
H41A H 0.747953 0.423405 0.100862 0.089 Uiso 1 1 calc R U . . .
H41B H 0.648050 0.374605 0.138928 0.089 Uiso 1 1 calc R U . . .
C42 C 0.5420(16) 0.4541(8) 0.0901(7) 0.095(5) Uani 1 1 d . . . . .
H42A H 0.480871 0.407651 0.059658 0.114 Uiso 1 1 calc R U . . .
H42B H 0.569585 0.485925 0.056284 0.114 Uiso 1 1 calc R U . . .
C43 C 0.4657(13) 0.5036(7) 0.1479(6) 0.069(3) Uani 1 1 d . . . . .
H43A H 0.406342 0.469583 0.168571 0.083 Uiso 1 1 calc R U . . .
H43B H 0.403697 0.540880 0.126674 0.083 Uiso 1 1 calc R U . . .
C44 C 0.6654(10) 0.6329(6) 0.3687(5) 0.043(2) Uani 1 1 d . . . . .
H44 H 0.687330 0.682799 0.353587 0.052 Uiso 1 1 calc R U . . .
C45 C 0.8050(10) 0.5882(6) 0.3782(5) 0.048(2) Uani 1 1 d . . . . .
H45A H 0.857796 0.584582 0.335235 0.058 Uiso 1 1 calc R U . . .
H45B H 0.786197 0.533683 0.383776 0.058 Uiso 1 1 calc R U . . .
C46 C 0.8870(10) 0.6426(6) 0.4517(5) 0.051(3) Uani 1 1 d . . . . .
H46A H 0.944315 0.610029 0.481001 0.062 Uiso 1 1 calc R U . . .
H46B H 0.951648 0.681475 0.440007 0.062 Uiso 1 1 calc R U . . .
C47 C 0.7736(10) 0.6866(7) 0.4964(5) 0.054(3) Uani 1 1 d . . . . .
H47A H 0.779628 0.673892 0.545898 0.065 Uiso 1 1 calc R U . . .
H47B H 0.786316 0.745171 0.504516 0.065 Uiso 1 1 calc R U . . .
C48 C 0.6314(10) 0.6563(6) 0.4484(5) 0.049(2) Uani 1 1 d . . . . .
H48A H 0.592786 0.609660 0.462422 0.058 Uiso 1 1 calc R U . . .
H48B H 0.561206 0.698865 0.454115 0.058 Uiso 1 1 calc R U . . .
H H 0.374(7) 0.091(4) 0.161(4) 0.03(2) Uiso 1 1 d . . . . .

loop_
_atom_site_aniso_label
_atom_site_aniso_U_11
_atom_site_aniso_U_22
_atom_site_aniso_U_33
_atom_site_aniso_U_23
_atom_site_aniso_U_13
_atom_site_aniso_U_12
Au1 0.0495(2) 0.0319(2) 0.0498(2) 0.00848(16) 0.01170(17) 0.00554(16)
Rh1 0.0532(5) 0.0289(4) 0.0487(5) 0.0054(3) 0.0137(4) 0.0037(4)
P1 0.0611(18) 0.0396(16) 0.0627(17) 0.0085(13) 0.0243(14) 0.0052(13)
P2 0.0559(17) 0.0339(15) 0.0639(17) 0.0102(12) 0.0188(14) 0.0083(12)
P3 0.0394(14) 0.0303(13) 0.0450(13) 0.0103(10) 0.0121(11) 0.0076(11)
C1 0.065(7) 0.032(5) 0.046(6) 0.013(4) -0.001(5) 0.007(5)
C2 0.093(9) 0.045(6) 0.033(5) 0.001(5) 0.009(6) 0.001(6)
C3 0.071(7) 0.034(6) 0.053(6) 0.010(5) 0.018(6) 0.008(5)
C4 0.048(6) 0.029(5) 0.059(6) 0.016(5) 0.010(5) -0.007(4)
C5 0.054(6) 0.018(5) 0.064(6) 0.018(4) 0.017(5) 0.002(4)
C6 0.093(10) 0.069(9) 0.075(8) 0.030(7) -0.024(7) 0.008(7)
C7 0.153(14) 0.081(10) 0.046(7) 0.028(6) 0.025(8) 0.009(9)
C8 0.087(9) 0.058(8) 0.098(9) 0.012(7) 0.060(8) 0.004(7)
C9 0.059(7) 0.063(8) 0.070(7) 0.015(6) 0.008(6) 0.005(6)
C10 0.048(6) 0.026(5) 0.049(5) 0.004(4) 0.007(5) -0.002(4)
C11 0.096(10) 0.071(9) 0.068(8) 0.017(7) 0.024(7) 0.018(7)
C12 0.068(8) 0.090(10) 0.102(10) 0.020(8) 0.028(8) 0.002(7)
C13 0.096(10) 0.042(7) 0.085(8) 0.018(6) 0.039(7) -0.002(6)
C14 0.092(9) 0.032(6) 0.123(11) 0.036(7) 0.041(8) 0.022(6)
C15 0.064(8) 0.074(9) 0.137(12) 0.052(9) 0.026(8) 0.028(7)
C16 0.118(11) 0.041(7) 0.082(9) -0.006(6) 0.026(8) 0.014(7)
C17 0.045(6) 0.035(5) 0.035(5) 0.003(4) -0.001(4) 0.005(4)
C18 0.049(6) 0.041(6) 0.045(5) 0.012(4) 0.015(5) 0.003(5)
C19 0.055(7) 0.057(7) 0.077(8) 0.037(6) 0.019(6) 0.018(6)
C20 0.044(7) 0.066(8) 0.149(13) 0.059(9) 0.019(7) 0.019(6)
C21 0.046(6) 0.057(8) 0.113(10) 0.036(7) 0.026(6) 0.019(6)
C22 0.038(5) 0.045(6) 0.052(6) 0.022(5) 0.012(4) 0.005(4)
C23 0.053(6) 0.031(5) 0.052(6) 0.017(4) 0.013(5) 0.007(5)
C24 0.061(7) 0.045(7) 0.083(8) 0.025(6) 0.028(6) 0.009(5)
C25 0.101(11) 0.079(10) 0.120(12) 0.063(9) 0.071(10) 0.044(9)
C26 0.069(10) 0.085(11) 0.150(16) 0.068(11) 0.026(11) 0.016(8)
C27 0.064(8) 0.055(8) 0.121(12) 0.049(8) 0.003(8) 0.003(6)
C28 0.063(7) 0.045(6) 0.062(7) 0.032(5) 0.011(6) 0.015(5)
C29 0.134(13) 0.098(11) 0.048(7) 0.026(7) 0.002(8) -0.012(10)
C30 0.096(9) 0.042(7) 0.079(8) 0.028(6) -0.009(7) 0.007(6)
C31 0.039(5) 0.046(6) 0.039(5) 0.019(4) 0.006(4) 0.011(4)
C32 0.046(6) 0.042(6) 0.043(5) 0.008(4) 0.005(4) -0.003(5)
C33 0.045(6) 0.077(8) 0.056(6) 0.038(6) -0.001(5) 0.001(6)
C34 0.040(6) 0.074(8) 0.079(8) 0.049(7) 0.005(6) 0.012(6)
C35 0.033(6) 0.046(7) 0.094(9) 0.009(6) 0.004(6) -0.001(5)
C36 0.031(5) 0.051(6) 0.065(7) 0.021(5) 0.006(5) 0.013(5)
C37 0.048(6) 0.080(9) 0.056(6) 0.014(6) 0.012(5) 0.007(6)
C38 0.057(7) 0.080(8) 0.045(6) 0.014(6) -0.002(5) -0.005(6)
C39 0.056(6) 0.033(5) 0.045(5) 0.005(4) 0.017(5) 0.004(5)
C40 0.056(7) 0.056(7) 0.061(7) 0.015(5) 0.018(5) 0.018(5)
C41 0.094(10) 0.051(7) 0.080(8) 0.007(6) 0.036(8) 0.014(7)
C42 0.126(13) 0.073(10) 0.064(8) -0.006(7) -0.015(8) 0.022(9)
C43 0.077(8) 0.077(9) 0.050(6) 0.003(6) 0.025(6) 0.013(7)
C44 0.044(6) 0.043(6) 0.050(6) 0.025(5) 0.011(5) 0.005(4)
C45 0.040(6) 0.057(7) 0.050(6) 0.019(5) 0.006(5) 0.006(5)
C46 0.041(6) 0.068(7) 0.047(6) 0.017(5) 0.008(5) 0.006(5)
C47 0.044(6) 0.070(8) 0.051(6) 0.024(5) -0.001(5) 0.008(5)
C48 0.048(6) 0.047(6) 0.054(6) 0.017(5) 0.014(5) 0.014(5)

loop_
_atom_type_symbol
_atom_type_description
_atom_type_scat_dispersion_real
_atom_type_scat_dispersion_imag
_atom_type_scat_source
C C 0.0033 0.0016 'International Tables Vol C Tables 4.2.6.8 and 6.1.1.4'
H H 0.0000 0.0000 'International Tables Vol C Tables 4.2.6.8 and 6.1.1.4'
Au Au -2.0133 8.8022 'International Tables Vol C Tables 4.2.6.8 and 6.1.1.4'
P P 0.1023 0.0942 'International Tables Vol C Tables 4.2.6.8 and 6.1.1.4'
Rh Rh -1.1178 0.9187 'International Tables Vol C Tables 4.2.6.8 and 6.1.1.4'

loop_
_geom_angle_atom_site_label_1
_geom_angle_atom_site_label_2
_geom_angle_atom_site_label_3
_geom_angle
_geom_angle_site_symmetry_1
_geom_angle_site_symmetry_3
_geom_angle_publ_flag
C10 Au1 P3 170.1(2) . . ?
P1 Rh1 C4 117.2(3) . . ?
P1 Rh1 C5 99.5(2) . . ?
P1 Rh1 H 78(2) . . ?
P2 Rh1 P1 85.53(10) . . ?
P2 Rh1 C4 115.6(3) . . ?
P2 Rh1 C5 150.8(3) . . ?
P2 Rh1 H 76(3) . . ?
C1 Rh1 P1 114.5(3) . . ?
C1 Rh1 P2 158.7(3) . . ?
C1 Rh1 C3 63.3(4) . . ?
C1 Rh1 C4 62.8(4) . . ?
C1 Rh1 C5 37.6(3) . . ?
C1 Rh1 H 100(3) . . ?
C2 Rh1 P1 151.9(3) . . ?
C2 Rh1 P2 120.9(3) . . ?
C2 Rh1 C1 38.1(4) . . ?
C2 Rh1 C3 37.7(4) . . ?
C2 Rh1 C4 62.5(4) . . ?
C2 Rh1 C5 62.6(3) . . ?
C2 Rh1 H 98(3) . . ?
C3 Rh1 P1 153.8(3) . . ?
C3 Rh1 P2 102.0(3) . . ?
C3 Rh1 C4 37.0(3) . . ?
C3 Rh1 C5 62.1(3) . . ?
C3 Rh1 H 128(2) . . ?
C4 Rh1 C5 36.9(3) . . ?
C4 Rh1 H 160(3) . . ?
C5 Rh1 H 133(3) . . ?
C11 P1 Rh1 118.6(4) . . ?
C11 P1 C12 101.8(6) . . ?
C11 P1 C13 105.1(6) . . ?
C12 P1 Rh1 117.4(5) . . ?
C13 P1 Rh1 108.9(4) . . ?
C13 P1 C12 103.5(6) . . ?
C14 P2 Rh1 109.3(3) . . ?
C14 P2 C15 102.6(6) . . ?
C15 P2 Rh1 118.4(4) . . ?
C16 P2 Rh1 115.6(4) . . ?
C16 P2 C14 106.5(6) . . ?
C16 P2 C15 103.1(6) . . ?
C17 P3 Au1 119.4(3) . . ?
C39 P3 Au1 105.1(3) . . ?
C39 P3 C17 105.8(4) . . ?
C44 P3 Au1 112.6(3) . . ?
C44 P3 C17 105.9(4) . . ?
C44 P3 C39 107.4(4) . . ?
C2 C1 Rh1 70.5(6) . . ?
C2 C1 C5 107.7(9) . . ?
C2 C1 C6 128.0(9) . . ?
C5 C1 Rh1 74.6(5) . . ?
C5 C1 C6 123.8(9) . . ?
C6 C1 Rh1 126.9(8) . . ?
C1 C2 Rh1 71.4(6) . . ?
C1 C2 C7 124.2(11) . . ?
C3 C2 Rh1 72.6(6) . . ?
C3 C2 C1 108.6(8) . . ?
C3 C2 C7 127.0(10) . . ?
C7 C2 Rh1 125.6(8) . . ?
C2 C3 Rh1 69.7(6) . . ?
C2 C3 C8 125.5(10) . . ?
C4 C3 Rh1 72.9(6) . . ?
C4 C3 C2 108.1(9) . . ?
C4 C3 C8 126.0(10) . . ?
C8 C3 Rh1 129.0(7) . . ?
C3 C4 Rh1 70.1(6) . . ?
C3 C4 C5 108.6(9) . . ?
C3 C4 C9 127.1(9) . . ?
C5 C4 Rh1 72.5(5) . . ?
C5 C4 C9 123.8(9) . . ?
C9 C4 Rh1 129.4(7) . . ?
C1 C5 Rh1 67.8(5) . . ?
C1 C5 C10 125.5(9) . . ?
C4 C5 Rh1 70.5(5) . . ?
C4 C5 C1 107.0(8) . . ?
C4 C5 C10 127.2(9) . . ?
C10 C5 Rh1 132.0(6) . . ?
C1 C6 H6A 109.5 . . ?
C1 C6 H6B 109.5 . . ?
C1 C6 H6C 109.5 . . ?
H6A C6 H6B 109.5 . . ?
H6A C6 H6C 109.5 . . ?
H6B C6 H6C 109.5 . . ?
C2 C7 H7A 109.5 . . ?
C2 C7 H7B 109.5 . . ?
C2 C7 H7C 109.5 . . ?
H7A C7 H7B 109.5 . . ?
H7A C7 H7C 109.5 . . ?
H7B C7 H7C 109.5 . . ?
C3 C8 H8A 109.5 . . ?
C3 C8 H8B 109.5 . . ?
C3 C8 H8C 109.5 . . ?
H8A C8 H8B 109.5 . . ?
H8A C8 H8C 109.5 . . ?
H8B C8 H8C 109.5 . . ?
C4 C9 H9A 109.5 . . ?
C4 C9 H9B 109.5 . . ?
C4 C9 H9C 109.5 . . ?
H9A C9 H9B 109.5 . . ?
H9A C9 H9C 109.5 . . ?
H9B C9 H9C 109.5 . . ?
Au1 C10 H10A 110.9 . . ?
Au1 C10 H10B 110.9 . . ?
C5 C10 Au1 104.4(6) . . ?
C5 C10 H10A 110.9 . . ?
C5 C10 H10B 110.9 . . ?
H10A C10 H10B 108.9 . . ?
P1 C11 H11A 109.5 . . ?
P1 C11 H11B 109.5 . . ?
P1 C11 H11C 109.5 . . ?
H11A C11 H11B 109.5 . . ?
H11A C11 H11C 109.5 . . ?
H11B C11 H11C 109.5 . . ?
P1 C12 H12A 109.5 . . ?
P1 C12 H12B 109.5 . . ?
P1 C12 H12C 109.5 . . ?
H12A C12 H12B 109.5 . . ?
H12A C12 H12C 109.5 . . ?
H12B C12 H12C 109.5 . . ?
P1 C13 H13A 109.8 . . ?
P1 C13 H13B 109.8 . . ?
H13A C13 H13B 108.2 . . ?
C14 C13 P1 109.5(8) . . ?
C14 C13 H13A 109.8 . . ?
C14 C13 H13B 109.8 . . ?
P2 C14 H14A 108.9 . . ?
P2 C14 H14B 108.9 . . ?
C13 C14 P2 113.2(8) . . ?
C13 C14 H14A 108.9 . . ?
C13 C14 H14B 108.9 . . ?
H14A C14 H14B 107.8 . . ?
P2 C15 H15A 109.5 . . ?
P2 C15 H15B 109.5 . . ?
P2 C15 H15C 109.5 . . ?
H15A C15 H15B 109.5 . . ?
H15A C15 H15C 109.5 . . ?
H15B C15 H15C 109.5 . . ?
P2 C16 H16A 109.5 . . ?
P2 C16 H16B 109.5 . . ?
P2 C16 H16C 109.5 . . ?
H16A C16 H16B 109.5 . . ?
H16A C16 H16C 109.5 . . ?
H16B C16 H16C 109.5 . . ?
C18 C17 P3 123.6(7) . . ?
C18 C17 C22 118.5(8) . . ?
C22 C17 P3 117.9(7) . . ?
C17 C18 C23 126.6(8) . . ?
C19 C18 C17 119.9(9) . . ?
C19 C18 C23 113.4(8) . . ?
C18 C19 H19 118.9 . . ?
C20 C19 C18 122.1(10) . . ?
C20 C19 H19 118.9 . . ?
C19 C20 H20 120.0 . . ?
C19 C20 C21 120.0(10) . . ?
C21 C20 H20 120.0 . . ?
C20 C21 H21 119.9 . . ?
C20 C21 C22 120.2(10) . . ?
C22 C21 H21 119.9 . . ?
C17 C22 C21 119.2(9) . . ?
C17 C22 C31 127.5(8) . . ?
C21 C22 C31 113.3(8) . . ?
C24 C23 C18 119.9(9) . . ?
C24 C23 C28 118.0(9) . . ?
C28 C23 C18 121.6(9) . . ?
C23 C24 C25 119.0(13) . . ?
C23 C24 C29 120.3(10) . . ?
C25 C24 C29 120.7(12) . . ?
C24 C25 H25 119.3 . . ?
C26 C25 C24 121.4(14) . . ?
C26 C25 H25 119.3 . . ?
C25 C26 H26 120.0 . . ?
C25 C26 C27 120.0(14) . . ?
C27 C26 H26 120.0 . . ?
C26 C27 H27 119.2 . . ?
C26 C27 C28 121.7(14) . . ?
C28 C27 H27 119.2 . . ?
C23 C28 C30 120.5(10) . . ?
C27 C28 C23 119.4(11) . . ?
C27 C28 C30 119.9(12) . . ?
C24 C29 H29A 109.5 . . ?
C24 C29 H29B 109.5 . . ?
C24 C29 H29C 109.5 . . ?
H29A C29 H29B 109.5 . . ?
H29A C29 H29C 109.5 . . ?
H29B C29 H29C 109.5 . . ?
C28 C30 H30A 109.5 . . ?
C28 C30 H30B 109.5 . . ?
C28 C30 H30C 109.5 . . ?
H30A C30 H30B 109.5 . . ?
H30A C30 H30C 109.5 . . ?
H30B C30 H30C 109.5 . . ?
C32 C31 C22 121.4(9) . . ?
C32 C31 C36 119.7(9) . . ?
C36 C31 C22 118.5(8) . . ?
C31 C32 C37 121.8(9) . . ?
C33 C32 C31 120.0(9) . . ?
C33 C32 C37 118.1(9) . . ?
C32 C33 H33 119.7 . . ?
C34 C33 C32 120.6(10) . . ?
C34 C33 H33 119.7 . . ?
C33 C34 H34 119.1 . . ?
C33 C34 C35 121.9(11) . . ?
C35 C34 H34 119.1 . . ?
C34 C35 H35 119.9 . . ?
C34 C35 C36 120.2(11) . . ?
C36 C35 H35 119.9 . . ?
C31 C36 C35 117.5(9) . . ?
C31 C36 C38 122.4(9) . . ?
C35 C36 C38 120.0(10) . . ?
C32 C37 H37A 109.5 . . ?
C32 C37 H37B 109.5 . . ?
C32 C37 H37C 109.5 . . ?
H37A C37 H37B 109.5 . . ?
H37A C37 H37C 109.5 . . ?
H37B C37 H37C 109.5 . . ?
C36 C38 H38A 109.5 . . ?
C36 C38 H38B 109.5 . . ?
C36 C38 H38C 109.5 . . ?
H38A C38 H38B 109.5 . . ?
H38A C38 H38C 109.5 . . ?
H38B C38 H38C 109.5 . . ?
P3 C39 H39 109.8 . . ?
C40 C39 P3 113.5(7) . . ?
C40 C39 H39 109.8 . . ?
C43 C39 P3 111.1(7) . . ?
C43 C39 H39 109.8 . . ?
C43 C39 C40 102.7(8) . . ?
C39 C40 H40A 110.5 . . ?
C39 C40 H40B 110.5 . . ?
H40A C40 H40B 108.7 . . ?
C41 C40 C39 106.2(9) . . ?
C41 C40 H40A 110.5 . . ?
C41 C40 H40B 110.5 . . ?
C40 C41 H41A 110.4 . . ?
C40 C41 H41B 110.4 . . ?
H41A C41 H41B 108.6 . . ?
C42 C41 C40 106.6(9) . . ?
C42 C41 H41A 110.4 . . ?
C42 C41 H41B 110.4 . . ?
C41 C42 H42A 110.5 . . ?
C41 C42 H42B 110.5 . . ?
C41 C42 C43 106.2(10) . . ?
H42A C42 H42B 108.7 . . ?
C43 C42 H42A 110.5 . . ?
C43 C42 H42B 110.5 . . ?
C39 C43 H43A 110.7 . . ?
C39 C43 H43B 110.7 . . ?
C42 C43 C39 105.2(10) . . ?
C42 C43 H43A 110.7 . . ?
C42 C43 H43B 110.7 . . ?
H43A C43 H43B 108.8 . . ?
P3 C44 H44 108.4 . . ?
C45 C44 P3 116.1(7) . . ?
C45 C44 H44 108.4 . . ?
C48 C44 P3 113.4(7) . . ?
C48 C44 H44 108.4 . . ?
C48 C44 C45 101.9(7) . . ?
C44 C45 H45A 111.4 . . ?
C44 C45 H45B 111.4 . . ?
C44 C45 C46 101.8(8) . . ?
H45A C45 H45B 109.3 . . ?
C46 C45 H45A 111.4 . . ?
C46 C45 H45B 111.4 . . ?
C45 C46 H46A 110.4 . . ?
C45 C46 H46B 110.4 . . ?
H46A C46 H46B 108.6 . . ?
C47 C46 C45 106.4(8) . . ?
C47 C46 H46A 110.4 . . ?
C47 C46 H46B 110.4 . . ?
C46 C47 H47A 110.7 . . ?
C46 C47 H47B 110.7 . . ?
H47A C47 H47B 108.8 . . ?
C48 C47 C46 105.2(8) . . ?
C48 C47 H47A 110.7 . . ?
C48 C47 H47B 110.7 . . ?
C44 C48 C47 104.4(8) . . ?
C44 C48 H48A 110.9 . . ?
C44 C48 H48B 110.9 . . ?
C47 C48 H48A 110.9 . . ?
C47 C48 H48B 110.9 . . ?
H48A C48 H48B 108.9 . . ?

loop_
_geom_bond_atom_site_label_1
_geom_bond_atom_site_label_2
_geom_bond_distance
_geom_bond_site_symmetry_2
_geom_bond_publ_flag
Au1 P3 2.295(2) . ?
Au1 C10 2.096(9) . ?
Rh1 P1 2.242(3) . ?
Rh1 P2 2.235(3) . ?
Rh1 C1 2.206(9) . ?
Rh1 C2 2.194(10) . ?
Rh1 C3 2.233(10) . ?
Rh1 C4 2.270(9) . ?
Rh1 C5 2.297(8) . ?
Rh1 H 1.58(7) . ?
P1 C11 1.781(12) . ?
P1 C12 1.822(12) . ?
P1 C13 1.817(11) . ?
P2 C14 1.849(11) . ?
P2 C15 1.850(12) . ?
P2 C16 1.801(11) . ?
P3 C17 1.859(9) . ?
P3 C39 1.840(9) . ?
P3 C44 1.832(10) . ?
C1 C2 1.437(14) . ?
C1 C5 1.455(13) . ?
C1 C6 1.488(15) . ?
C2 C3 1.431(15) . ?
C2 C7 1.529(14) . ?
C3 C4 1.429(13) . ?
C3 C8 1.485(14) . ?
C4 C5 1.447(13) . ?
C4 C9 1.503(14) . ?
C5 C10 1.498(12) . ?
C6 H6A 0.9800 . ?
C6 H6B 0.9800 . ?
C6 H6C 0.9800 . ?
C7 H7A 0.9800 . ?
C7 H7B 0.9800 . ?
C7 H7C 0.9800 . ?
C8 H8A 0.9800 . ?
C8 H8B 0.9800 . ?
C8 H8C 0.9800 . ?
C9 H9A 0.9800 . ?
C9 H9B 0.9800 . ?
C9 H9C 0.9800 . ?
C10 H10A 0.9900 . ?
C10 H10B 0.9900 . ?
C11 H11A 0.9800 . ?
C11 H11B 0.9800 . ?
C11 H11C 0.9800 . ?
C12 H12A 0.9800 . ?
C12 H12B 0.9800 . ?
C12 H12C 0.9800 . ?
C13 H13A 0.9900 . ?
C13 H13B 0.9900 . ?
C13 C14 1.505(15) . ?
C14 H14A 0.9900 . ?
C14 H14B 0.9900 . ?
C15 H15A 0.9800 . ?
C15 H15B 0.9800 . ?
C15 H15C 0.9800 . ?
C16 H16A 0.9800 . ?
C16 H16B 0.9800 . ?
C16 H16C 0.9800 . ?
C17 C18 1.414(13) . ?
C17 C22 1.418(12) . ?
C18 C19 1.387(13) . ?
C18 C23 1.496(13) . ?
C19 H19 0.9500 . ?
C19 C20 1.364(14) . ?
C20 H20 0.9500 . ?
C20 C21 1.380(15) . ?
C21 H21 0.9500 . ?
C21 C22 1.431(13) . ?
C22 C31 1.498(12) . ?
C23 C24 1.398(14) . ?
C23 C28 1.436(14) . ?
C24 C25 1.400(16) . ?
C24 C29 1.512(16) . ?
C25 H25 0.9500 . ?
C25 C26 1.36(2) . ?
C26 H26 0.9500 . ?
C26 C27 1.360(19) . ?
C27 H27 0.9500 . ?
C27 C28 1.366(16) . ?
C28 C30 1.497(15) . ?
C29 H29A 0.9800 . ?
C29 H29B 0.9800 . ?
C29 H29C 0.9800 . ?
C30 H30A 0.9800 . ?
C30 H30B 0.9800 . ?
C30 H30C 0.9800 . ?
C31 C32 1.394(12) . ?
C31 C36 1.419(13) . ?
C32 C33 1.378(13) . ?
C32 C37 1.492(13) . ?
C33 H33 0.9500 . ?
C33 C34 1.349(15) . ?
C34 H34 0.9500 . ?
C34 C35 1.356(15) . ?
C35 H35 0.9500 . ?
C35 C36 1.425(14) . ?
C36 C38 1.497(13) . ?
C37 H37A 0.9800 . ?
C37 H37B 0.9800 . ?
C37 H37C 0.9800 . ?
C38 H38A 0.9800 . ?
C38 H38B 0.9800 . ?
C38 H38C 0.9800 . ?
C39 H39 1.0000 . ?
C39 C40 1.548(13) . ?
C39 C43 1.521(14) . ?
C40 H40A 0.9900 . ?
C40 H40B 0.9900 . ?
C40 C41 1.529(14) . ?
C41 H41A 0.9900 . ?
C41 H41B 0.9900 . ?
C41 C42 1.454(16) . ?
C42 H42A 0.9900 . ?
C42 H42B 0.9900 . ?
C42 C43 1.475(15) . ?
C43 H43A 0.9900 . ?
C43 H43B 0.9900 . ?
C44 H44 1.0000 . ?
C44 C45 1.547(12) . ?
C44 C48 1.515(12) . ?
C45 H45A 0.9900 . ?
C45 H45B 0.9900 . ?
C45 C46 1.554(13) . ?
C46 H46A 0.9900 . ?
C46 H46B 0.9900 . ?
C46 C47 1.540(13) . ?
C47 H47A 0.9900 . ?
C47 H47B 0.9900 . ?
C47 C48 1.522(13) . ?
C48 H48A 0.9900 . ?
C48 H48B 0.9900 . ?

loop_
_geom_torsion_atom_site_label_1
_geom_torsion_atom_site_label_2
_geom_torsion_atom_site_label_3
_geom_torsion_atom_site_label_4
_geom_torsion
_geom_torsion_site_symmetry_1
_geom_torsion_site_symmetry_2
_geom_torsion_site_symmetry_3
_geom_torsion_site_symmetry_4
_geom_torsion_publ_flag
Au1 P3 C17 C18 -175.7(6) . . . . ?
Au1 P3 C17 C22 5.5(8) . . . . ?
Au1 P3 C39 C40 -54.2(8) . . . . ?
Au1 P3 C39 C43 60.8(8) . . . . ?
Au1 P3 C44 C45 55.3(7) . . . . ?
Au1 P3 C44 C48 -62.2(7) . . . . ?
Rh1 P1 C13 C14 39.5(10) . . . . ?
Rh1 P2 C14 C13 19.4(11) . . . . ?
Rh1 C1 C2 C3 -63.5(7) . . . . ?
Rh1 C1 C2 C7 120.9(11) . . . . ?
Rh1 C1 C5 C4 59.9(6) . . . . ?
Rh1 C1 C5 C10 -126.6(8) . . . . ?
Rh1 C2 C3 C4 -63.2(7) . . . . ?
Rh1 C2 C3 C8 124.1(10) . . . . ?
Rh1 C3 C4 C5 -62.7(6) . . . . ?
Rh1 C3 C4 C9 124.9(10) . . . . ?
Rh1 C4 C5 C1 -58.2(6) . . . . ?
Rh1 C4 C5 C10 128.5(9) . . . . ?
Rh1 C5 C10 Au1 -174.2(6) . . . . ?
P1 C13 C14 P2 -37.1(12) . . . . ?
P3 C17 C18 C19 -179.8(8) . . . . ?
P3 C17 C18 C23 2.1(13) . . . . ?
P3 C17 C22 C21 178.7(8) . . . . ?
P3 C17 C22 C31 -2.6(13) . . . . ?
P3 C39 C40 C41 136.0(8) . . . . ?
P3 C39 C43 C42 -153.7(9) . . . . ?
P3 C44 C45 C46 -166.0(6) . . . . ?
P3 C44 C48 C47 169.2(6) . . . . ?
C1 C2 C3 Rh1 62.8(7) . . . . ?
C1 C2 C3 C4 -0.4(12) . . . . ?
C1 C2 C3 C8 -173.2(10) . . . . ?
C1 C5 C10 Au1 -83.2(9) . . . . ?
C2 C1 C5 Rh1 -63.1(7) . . . . ?
C2 C1 C5 C4 -3.2(10) . . . . ?
C2 C1 C5 C10 170.2(8) . . . . ?
C2 C3 C4 Rh1 61.1(7) . . . . ?
C2 C3 C4 C5 -1.6(11) . . . . ?
C2 C3 C4 C9 -173.9(10) . . . . ?
C3 C4 C5 Rh1 61.2(7) . . . . ?
C3 C4 C5 C1 3.0(10) . . . . ?
C3 C4 C5 C10 -170.3(8) . . . . ?
C4 C5 C10 Au1 88.9(9) . . . . ?
C5 C1 C2 Rh1 65.8(6) . . . . ?
C5 C1 C2 C3 2.3(11) . . . . ?
C5 C1 C2 C7 -173.2(10) . . . . ?
C6 C1 C2 Rh1 -122.1(11) . . . . ?
C6 C1 C2 C3 174.4(10) . . . . ?
C6 C1 C2 C7 -1.1(18) . . . . ?
C6 C1 C5 Rh1 124.3(10) . . . . ?
C6 C1 C5 C4 -175.7(9) . . . . ?
C6 C1 C5 C10 -2.3(15) . . . . ?
C7 C2 C3 Rh1 -121.9(11) . . . . ?
C7 C2 C3 C4 174.9(10) . . . . ?
C7 C2 C3 C8 2.2(18) . . . . ?
C8 C3 C4 Rh1 -126.2(11) . . . . ?
C8 C3 C4 C5 171.1(9) . . . . ?
C8 C3 C4 C9 -1.3(17) . . . . ?
C9 C4 C5 Rh1 -126.2(9) . . . . ?
C9 C4 C5 C1 175.6(9) . . . . ?
C9 C4 C5 C10 2.3(14) . . . . ?
C11 P1 C13 C14 -88.5(10) . . . . ?
C12 P1 C13 C14 165.1(9) . . . . ?
C15 P2 C14 C13 145.9(10) . . . . ?
C16 P2 C14 C13 -106.2(10) . . . . ?
C17 P3 C39 C40 178.5(7) . . . . ?
C17 P3 C39 C43 -66.4(8) . . . . ?
C17 P3 C44 C45 -172.6(7) . . . . ?
C17 P3 C44 C48 69.9(7) . . . . ?
C17 C18 C19 C20 2.0(17) . . . . ?
C17 C18 C23 C24 95.4(12) . . . . ?
C17 C18 C23 C28 -92.5(12) . . . . ?
C17 C22 C31 C32 90.7(12) . . . . ?
C17 C22 C31 C36 -97.3(11) . . . . ?
C18 C17 C22 C21 -0.2(14) . . . . ?
C18 C17 C22 C31 178.6(9) . . . . ?
C18 C19 C20 C21 -2(2) . . . . ?
C18 C23 C24 C25 -179.2(9) . . . . ?
C18 C23 C24 C29 2.0(15) . . . . ?
C18 C23 C28 C27 180.0(9) . . . . ?
C18 C23 C28 C30 -5.5(13) . . . . ?
C19 C18 C23 C24 -82.8(11) . . . . ?
C19 C18 C23 C28 89.3(11) . . . . ?
C19 C20 C21 C22 0(2) . . . . ?
C20 C21 C22 C17 0.5(17) . . . . ?
C20 C21 C22 C31 -178.4(11) . . . . ?
C21 C22 C31 C32 -90.5(11) . . . . ?
C21 C22 C31 C36 81.5(11) . . . . ?
C22 C17 C18 C19 -1.0(14) . . . . ?
C22 C17 C18 C23 -179.2(9) . . . . ?
C22 C31 C32 C33 173.7(9) . . . . ?
C22 C31 C32 C37 -3.6(14) . . . . ?
C22 C31 C36 C35 -172.8(8) . . . . ?
C22 C31 C36 C38 4.2(13) . . . . ?
C23 C18 C19 C20 -179.7(11) . . . . ?
C23 C24 C25 C26 -2.7(18) . . . . ?
C24 C23 C28 C27 -7.8(14) . . . . ?
C24 C23 C28 C30 166.7(9) . . . . ?
C24 C25 C26 C27 -4(2) . . . . ?
C25 C26 C27 C28 5(2) . . . . ?
C26 C27 C28 C23 1.2(16) . . . . ?
C26 C27 C28 C30 -173.3(11) . . . . ?
C28 C23 C24 C25 8.4(14) . . . . ?
C28 C23 C24 C29 -170.4(10) . . . . ?
C29 C24 C25 C26 176.1(12) . . . . ?
C31 C32 C33 C34 -1.6(15) . . . . ?
C32 C31 C36 C35 -0.6(13) . . . . ?
C32 C31 C36 C38 176.4(9) . . . . ?
C32 C33 C34 C35 0.1(16) . . . . ?
C33 C34 C35 C36 1.1(16) . . . . ?
C34 C35 C36 C31 -0.9(14) . . . . ?
C34 C35 C36 C38 -177.9(9) . . . . ?
C36 C31 C32 C33 1.8(14) . . . . ?
C36 C31 C32 C37 -175.5(8) . . . . ?
C37 C32 C33 C34 175.8(9) . . . . ?
C39 P3 C17 C18 -57.6(8) . . . . ?
C39 P3 C17 C22 123.6(7) . . . . ?
C39 P3 C44 C45 -59.9(8) . . . . ?
C39 P3 C44 C48 -177.4(6) . . . . ?
C39 C40 C41 C42 5.9(13) . . . . ?
C40 C39 C43 C42 -32.1(12) . . . . ?
C40 C41 C42 C43 -26.5(15) . . . . ?
C41 C42 C43 C39 37.3(15) . . . . ?
C43 C39 C40 C41 16.0(11) . . . . ?
C44 P3 C17 C18 56.1(8) . . . . ?
C44 P3 C17 C22 -122.6(7) . . . . ?
C44 P3 C39 C40 65.8(8) . . . . ?
C44 P3 C39 C43 -179.1(7) . . . . ?
C44 C45 C46 C47 25.8(10) . . . . ?
C45 C44 C48 C47 43.7(10) . . . . ?
C45 C46 C47 C48 0.3(11) . . . . ?
C46 C47 C48 C44 -27.2(10) . . . . ?
C48 C44 C45 C46 -42.3(9) . . . . ?

loop_
_platon_squeeze_void_nr
_platon_squeeze_void_average_x
_platon_squeeze_void_average_y
_platon_squeeze_void_average_z
_platon_squeeze_void_volume
_platon_squeeze_void_count_electrons
_platon_squeeze_void_content
1 -0.001 -0.001 -0.011 859 339 ' '
